data_7213497
loop_
_publ_author_name
'Smyth, Donald'
'Tye, Heather'
'Eldred, Colin'
'Alcock, Nathaniel W.'
'Wills, Martin'

_publ_section_title
;
 Synthesis and applications to asymmetric catalysis of a series of mono-
 and bis(diazaphospholidine) ligands
;
_journal_issue 21
_journal_name_full 'Journal of the Chemical Society, Perkin Transactions 1'
_journal_page_first 2840
_journal_paper_doi 10.1039/b106399p
_journal_year 2001
_chemical_formula_sum 'C15 H26 B N2 O P'
_chemical_formula_weight 292.16
_chemical_name_systematic
; 
? 
;
_space_group_IT_number 19
_symmetry_cell_setting orthorhombic
_symmetry_space_group_name_Hall 'P 2ac 2ab'
_symmetry_space_group_name_H-M 'P 21 21 21'
_atom_sites_solution_hydrogens geom
_atom_sites_solution_primary direct
_atom_sites_solution_secondary difmap
_audit_creation_method SHELXL
_cell_angle_alpha 90.00
_cell_angle_beta 90.00
_cell_angle_gamma 90.00
_cell_formula_units_Z 4
_cell_length_a 8.300(4)
_cell_length_b 13.789(5)
_cell_length_c 14.553(5)
_cell_measurement_reflns_used 2780
_cell_measurement_temperature 200(2)
_cell_measurement_theta_max 20
_cell_measurement_theta_min 6
_cell_volume 1665.6(12)
_computing_structure_refinement 'SHELXL-96 (Sheldrick, 1996)'
_computing_structure_solution 'SHELXS-96 (Sheldrick, 1990)'
_diffrn_ambient_temperature 200(2)
_diffrn_radiation_monochromator graphite
_diffrn_radiation_source 'fine-focus sealed tube'
_diffrn_radiation_type MoK\a
_diffrn_radiation_wavelength 0.71073
_diffrn_reflns_av_R_equivalents 0.0852
_diffrn_reflns_av_sigmaI/netI 0.1013
_diffrn_reflns_limit_h_max 11
_diffrn_reflns_limit_h_min -9
_diffrn_reflns_limit_k_max 18
_diffrn_reflns_limit_k_min -12
_diffrn_reflns_limit_l_max 19
_diffrn_reflns_limit_l_min -19
_diffrn_reflns_number 7586
_diffrn_reflns_theta_max 24.00
_diffrn_reflns_theta_min 2.03
_exptl_absorpt_coefficient_mu 0.163
_exptl_absorpt_correction_T_max 0.68
_exptl_absorpt_correction_T_min 0.61
_exptl_absorpt_correction_type psi-scan
_exptl_crystal_colour colourless
_exptl_crystal_density_diffrn 1.165
_exptl_crystal_description blocks
_exptl_crystal_F_000 632
_exptl_crystal_size_max 0.2
_exptl_crystal_size_mid 0.2
_exptl_crystal_size_min 0.16
_refine_diff_density_max 0.207
_refine_diff_density_min -0.281
_refine_diff_density_rms 0.060
_refine_ls_abs_structure_details 'Flack H D (1983), Acta Cryst. A39, 876-881'
_refine_ls_abs_structure_Flack 0.23(19)
_refine_ls_extinction_method none
_refine_ls_goodness_of_fit_all 1.068
_refine_ls_goodness_of_fit_obs 1.114
_refine_ls_matrix_type full
_refine_ls_number_parameters 193
_refine_ls_number_reflns 2605
_refine_ls_number_restraints 0
_refine_ls_restrained_S_all 1.068
_refine_ls_restrained_S_obs 1.114
_refine_ls_R_factor_all 0.1065
_refine_ls_R_factor_obs 0.0637
_refine_ls_shift/esd_max 0.001
_refine_ls_shift/esd_mean 0.000
_refine_ls_structure_factor_coef Fsqd
_refine_ls_weighting_details 'calc w=1/[\s^2^(Fo^2^)+(0.0220P)^2^+0.7000P] where P=(Fo^2^+2Fc^2^)/3'
_refine_ls_weighting_scheme calc
_refine_ls_wR_factor_all 0.1124
_refine_ls_wR_factor_obs 0.0973
_reflns_number_observed 1846
_reflns_number_total 2605
_reflns_observed_criterion >2sigma(I)
_cod_data_source_file b106399psup1.cif
_cod_data_source_block typhosa
_cod_depositor_comments
;
The following automatic conversions were performed:

'_symmetry_cell_setting' value 'Orthorhombic' changed to
'orthorhombic' according to
/home/saulius/struct/CIF-dictionaries/cif_core.dic dictionary named
'cif_core.dic' version 2.4.2 from 2011-04-26.

Automatic conversion script
Id: cif_fix_values 1891 2012-01-12 08:04:46Z andrius 
;
_cod_original_cell_volume 1665.6(11)
_cod_original_sg_symbol_H-M P2(1)2(1)2(1)
_cod_database_code 7213497

loop_
_symmetry_equiv_pos_as_xyz
'x, y, z'
'-x+1/2, -y, z+1/2'
'-x, y+1/2, -z+1/2'
'x+1/2, -y+1/2, -z'

loop_
_atom_site_aniso_label
_atom_site_aniso_U_11
_atom_site_aniso_U_22
_atom_site_aniso_U_33
_atom_site_aniso_U_23
_atom_site_aniso_U_13
_atom_site_aniso_U_12
P1 0.0377(7) 0.0299(6) 0.0324(6) -0.0002(6) -0.0007(6) 0.0008(6)
C1 0.033(3) 0.028(2) 0.034(3) -0.0048(19) 0.008(2) 0.004(2)
C2 0.039(3) 0.038(3) 0.046(3) -0.005(3) -0.003(3) -0.001(2)
C3 0.062(4) 0.037(3) 0.048(3) 0.007(3) -0.011(3) 0.003(3)
C4 0.081(4) 0.035(3) 0.041(3) 0.004(2) 0.008(3) -0.003(3)
C5 0.050(3) 0.037(3) 0.055(4) 0.002(3) 0.005(3) -0.012(3)
C6 0.040(3) 0.032(3) 0.040(3) -0.006(2) 0.001(3) -0.002(2)
O7 0.039(2) 0.048(2) 0.084(3) 0.0107(19) -0.0097(19) -0.0076(18)
C8 0.048(3) 0.077(4) 0.138(6) 0.009(4) -0.024(4) -0.025(3)
N9 0.041(2) 0.029(2) 0.033(2) 0.0004(17) 0.0113(17) -0.0018(18)
C10 0.066(3) 0.047(3) 0.051(3) -0.009(3) 0.019(3) 0.010(3)
C11 0.039(3) 0.030(3) 0.033(3) 0.004(2) 0.003(2) 0.002(2)
C12 0.040(3) 0.042(3) 0.049(3) 0.007(2) 0.003(2) -0.005(2)
C13 0.039(3) 0.045(3) 0.073(4) 0.007(3) -0.010(3) -0.011(3)
C14 0.060(4) 0.042(3) 0.050(4) -0.002(3) -0.020(3) -0.006(3)
C15 0.051(3) 0.039(3) 0.037(3) 0.000(2) 0.001(3) 0.003(3)
C16 0.038(3) 0.028(3) 0.032(3) 0.008(2) -0.005(2) 0.000(2)
N17 0.033(2) 0.0369(19) 0.029(2) -0.0021(15) 0.006(2) 0.0001(19)
C18 0.040(3) 0.045(3) 0.046(3) -0.012(2) 0.006(3) -0.007(2)
B19 0.062(4) 0.048(4) 0.039(3) 0.003(3) -0.013(3) 0.013(4)

loop_
_atom_site_label
_atom_site_type_symbol
_atom_site_fract_x
_atom_site_fract_y
_atom_site_fract_z
_atom_site_U_iso_or_equiv
_atom_site_thermal_displace_type
_atom_site_occupancy
_atom_site_calc_flag
_atom_site_refinement_flags
P1 P 0.76835(13) 0.93023(8) 0.77864(8) 0.0333(3) Uani 1 d .
C1 C 0.7629(5) 0.8171(3) 0.8432(3) 0.0318(10) Uani 1 d .
C2 C 0.9030(5) 0.7813(3) 0.8835(3) 0.0410(13) Uani 1 d .
H2A H 0.9997 0.8179 0.8795 0.049 Uiso 1 calc R
C3 C 0.9035(7) 0.6930(3) 0.9295(3) 0.0489(14) Uani 1 d .
H3A H 0.9997 0.6697 0.9572 0.059 Uiso 1 calc R
C4 C 0.7645(7) 0.6398(3) 0.9345(3) 0.0522(14) Uani 1 d .
H4A H 0.7655 0.5791 0.9655 0.063 Uiso 1 calc R
C5 C 0.6238(6) 0.6723(3) 0.8958(3) 0.0473(13) Uani 1 d .
H5A H 0.5286 0.6341 0.8984 0.057 Uiso 1 calc R
C6 C 0.6230(6) 0.7630(3) 0.8522(3) 0.0376(12) Uani 1 d .
O7 O 0.4862(4) 0.8030(2) 0.8174(2) 0.0568(10) Uani 1 d .
C8 C 0.3464(6) 0.7437(4) 0.8077(5) 0.088(2) Uani 1 d .
H8A H 0.2599 0.7815 0.7791 0.131 Uiso 1 calc R
H8B H 0.3114 0.7213 0.8684 0.131 Uiso 1 calc R
H8C H 0.3718 0.6877 0.7689 0.131 Uiso 1 calc R
N9 N 0.9678(4) 0.9482(2) 0.7614(2) 0.0344(9) Uani 1 d .
C10 C 1.0343(5) 0.9270(4) 0.6708(3) 0.0546(13) Uani 1 d .
H10A H 1.1522 0.9277 0.6740 0.082 Uiso 1 calc R
H10B H 0.9977 0.9761 0.6269 0.082 Uiso 1 calc R
H10C H 0.9977 0.8628 0.6507 0.082 Uiso 1 calc R
C11 C 1.0140(5) 1.0413(3) 0.8029(3) 0.0339(11) Uani 1 d .
H11A H 0.9872 1.0944 0.7587 0.041 Uiso 1 calc R
C12 C 1.1904(5) 1.0511(3) 0.8307(3) 0.0435(12) Uani 1 d .
H12A H 1.2606 1.0453 0.7760 0.052 Uiso 1 calc R
H12B H 1.2198 0.9992 0.8746 0.052 Uiso 1 calc R
C13 C 1.2124(5) 1.1506(3) 0.8754(4) 0.0525(14) Uani 1 d .
H13A H 1.3240 1.1559 0.8990 0.063 Uiso 1 calc R
H13B H 1.1973 1.2015 0.8282 0.063 Uiso 1 calc R
C14 C 1.0955(6) 1.1684(4) 0.9539(3) 0.0511(15) Uani 1 d .
H14A H 1.1226 1.1246 1.0055 0.061 Uiso 1 calc R
H14B H 1.1083 1.2359 0.9758 0.061 Uiso 1 calc R
C15 C 0.9212(5) 1.1522(3) 0.9265(3) 0.0426(13) Uani 1 d .
H15A H 0.8877 1.2013 0.8807 0.051 Uiso 1 calc R
H15B H 0.8504 1.1581 0.9809 0.051 Uiso 1 calc R
C16 C 0.9074(5) 1.0511(3) 0.8857(3) 0.0328(11) Uani 1 d .
H16A H 0.9420 1.0027 0.9329 0.039 Uiso 1 calc R
N17 N 0.7468(4) 1.0237(2) 0.8514(2) 0.0330(8) Uani 1 d .
C18 C 0.6181(5) 1.0177(3) 0.9200(3) 0.0436(13) Uani 1 d .
H18A H 0.5960 1.0825 0.9446 0.065 Uiso 1 calc R
H18B H 0.6518 0.9747 0.9700 0.065 Uiso 1 calc R
H18C H 0.5204 0.9918 0.8912 0.065 Uiso 1 calc R
B19 B 0.6358(8) 0.9386(5) 0.6726(4) 0.0497(15) Uani 1 d .
H19A H 0.6961(47) 1.0026(32) 0.6349(31) 0.074 Uiso 1 d .
H19B H 0.6441(52) 0.8662(32) 0.6423(31) 0.074 Uiso 1 d .
H19C H 0.5069(53) 0.9533(31) 0.6971(31) 0.074 Uiso 1 d .

loop_
_atom_type_symbol
_atom_type_description
_atom_type_scat_dispersion_real
_atom_type_scat_dispersion_imag
_atom_type_scat_source
C C 0.0033 0.0016 'International Tables Vol C Tables 4.2.6.8 and 6.1.1.4'
H H 0.0000 0.0000 'International Tables Vol C Tables 4.2.6.8 and 6.1.1.4'
B B 0.0013 0.0007 'International Tables Vol C Tables 4.2.6.8 and 6.1.1.4'
N N 0.0061 0.0033 'International Tables Vol C Tables 4.2.6.8 and 6.1.1.4'
O O 0.0106 0.0060 'International Tables Vol C Tables 4.2.6.8 and 6.1.1.4'
P P 0.1023 0.0942 'International Tables Vol C Tables 4.2.6.8 and 6.1.1.4'

loop_
_geom_angle_atom_site_label_1
_geom_angle_atom_site_label_2
_geom_angle_atom_site_label_3
_geom_angle
N17 P1 N9 94.91(17)
N17 P1 C1 109.27(17)
N9 P1 C1 103.07(19)
N17 P1 B19 113.9(2)
N9 P1 B19 115.9(2)
C1 P1 B19 117.2(3)
C6 C1 C2 118.0(4)
C6 C1 P1 122.0(4)
C2 C1 P1 120.0(3)
C3 C2 C1 121.1(4)
C4 C3 C2 119.5(5)
C3 C4 C5 121.3(4)
C4 C5 C6 118.8(4)
O7 C6 C1 116.5(4)
O7 C6 C5 122.3(4)
C1 C6 C5 121.2(5)
C6 O7 C8 118.9(4)
O7 C8 H8C 109.5(3)
C10 N9 C11 116.6(4)
C10 N9 P1 118.3(3)
C11 N9 P1 108.8(2)
N9 C11 C16 104.8(3)
N9 C11 C12 115.9(3)
C16 C11 C12 110.1(3)
C11 C12 C13 107.9(3)
C14 C13 C12 112.9(4)
C15 C14 C13 112.8(4)
C14 C15 C16 108.0(4)
N17 C16 C11 103.7(3)
N17 C16 C15 115.9(3)
C11 C16 C15 110.6(3)
C18 N17 C16 116.3(3)
C18 N17 P1 117.6(3)
C16 N17 P1 108.3(3)

loop_
_geom_bond_atom_site_label_1
_geom_bond_atom_site_label_2
_geom_bond_distance
P1 N17 1.6777(32)
P1 N9 1.6926(34)
P1 C1 1.8224(40)
P1 B19 1.8984(55)
C1 C6 1.3858(55)
C1 C2 1.3926(58)
C2 C3 1.3886(57)
C3 C4 1.3695(62)
C4 C5 1.3726(61)
C5 C6 1.4022(58)
C6 O7 1.3600(49)
O7 C8 1.4260(49)
N9 C10 1.4586(49)
N9 C11 1.4691(47)
C11 C16 1.5013(53)
C11 C12 1.5252(54)
C12 C13 1.5303(56)
C13 C14 1.5185(63)
C14 C15 1.5171(60)
C15 C16 1.5189(56)
C16 N17 1.4731(51)
N17 C18 1.4645(49)
B19 H19A 1.1541(433)
B19 H19B 1.0936(425)
B19 H19C 1.1460(436)
